data_7701699
loop_
_publ_author_name
'Bidal, Yannick D.'
'Urbina-Blanco, C\'esar A'
'Poater, Albert'
'Cordes, David B.'
'Slawin, Alexandra M. Z.'
'Cavallo, Luigi'
'Cazin, Catherine S. J.'

_publ_section_title
;
 Electronic effects in mixed N-heterocyclic carbene/phosphite indenylidene
 ruthenium metathesis catalysts.
;
_journal_issue 30
_journal_name_full 'Dalton transactions (Cambridge, England : 2003)'
_journal_page_first 11326
_journal_page_last 11337
_journal_paper_doi 10.1039/c9dt01811e
_journal_volume 48
_journal_year 2019
_chemical_formula_moiety 'C28 H26 Cl5 O3 P Ru'
_chemical_formula_sum 'C28 H26 Cl5 O3 P Ru'
_chemical_formula_weight 719.82
_space_group_crystal_system triclinic
_space_group_IT_number 2
_space_group_name_Hall '-P 1'
_space_group_name_H-M_alt 'P -1'
_atom_sites_solution_hydrogens geom
_atom_sites_solution_primary direct
_atom_sites_solution_secondary difmap
_audit_creation_date 2019-05-27
_audit_creation_method 'by CrystalStructure 4.3'
_audit_update_record
;
2019-05-29 deposited with the CCDC.	2019-06-26 downloaded from the CCDC.
;
_cell_angle_alpha 76.882(14)
_cell_angle_beta 73.593(14)
_cell_angle_gamma 69.366(11)
_cell_formula_units_Z 4
_cell_length_a 12.8846(14)
_cell_length_b 13.4812(16)
_cell_length_c 18.7873(18)
_cell_measurement_reflns_used 6800
_cell_measurement_temperature 93
_cell_measurement_theta_max 27.41
_cell_measurement_theta_min 2.58
_cell_volume 2900.0(6)
_computing_cell_refinement 'CrysAlisPro 1.171.40.40a (Rigaku OD, 2019)'
_computing_data_collection 'CrysAlisPro 1.171.40.40a (Rigaku OD, 2019)'
_computing_data_reduction 'CrysAlisPro 1.171.40.40a (Rigaku OD, 2019)'
_computing_molecular_graphics 'CrystalStructure 4.3'
_computing_publication_material 'CrystalStructure 4.3 (Rigaku, 2018)'
_computing_structure_refinement 'SHELXL Version 2018/3 (Sheldrick, 2008)'
_computing_structure_solution 'DIRDIF99-PATTY (Gould, et al., 1999)'
_diffrn_ambient_temperature 93
_diffrn_detector_area_resol_mean 14.629
_diffrn_measured_fraction_theta_full 0.958
_diffrn_measured_fraction_theta_max 0.758
_diffrn_measurement_device_type 'Rigaku Mercury70'
_diffrn_measurement_method \w
_diffrn_radiation_type 'Mo K\a'
_diffrn_radiation_wavelength 0.71073
_diffrn_reflns_av_R_equivalents 0.0471
_diffrn_reflns_av_unetI/netI 0.1088
_diffrn_reflns_Laue_measured_fraction_full 0.958
_diffrn_reflns_Laue_measured_fraction_max 0.758
_diffrn_reflns_limit_h_max 11
_diffrn_reflns_limit_h_min -15
_diffrn_reflns_limit_k_max 16
_diffrn_reflns_limit_k_min -16
_diffrn_reflns_limit_l_max 17
_diffrn_reflns_limit_l_min -24
_diffrn_reflns_number 18767
_diffrn_reflns_point_group_measured_fraction_full 0.958
_diffrn_reflns_point_group_measured_fraction_max 0.758
_diffrn_reflns_theta_full 25.242
_diffrn_reflns_theta_max 28.452
_diffrn_reflns_theta_min 2.277
_diffrn_standards_number 0
_exptl_absorpt_coefficient_mu 1.086
_exptl_absorpt_correction_T_max 0.979
_exptl_absorpt_correction_T_min 0.906
_exptl_absorpt_correction_type multi-scan
_exptl_absorpt_process_details
;
CrysAlisPro 1.171.40.40a (Rigaku Oxford Diffraction, 2019)
Empirical absorption correction using spherical harmonics,
 implemented in SCALE3 ABSPACK scaling algorithm.
;
_exptl_crystal_colour orange
_exptl_crystal_density_diffrn 1.649
_exptl_crystal_density_method 'not measured'
_exptl_crystal_description plate
_exptl_crystal_F_000 1448.00
_exptl_crystal_recrystallization_method 'Re-crystallisation from solvent: Dichloromethane/pentane'
_exptl_crystal_size_max 0.300
_exptl_crystal_size_mid 0.060
_exptl_crystal_size_min 0.020
_refine_diff_density_max 0.71
_refine_diff_density_min -1.02
_refine_ls_extinction_method none
_refine_ls_goodness_of_fit_ref 1.011
_refine_ls_hydrogen_treatment constr
_refine_ls_number_parameters 691
_refine_ls_number_reflns 11091
_refine_ls_number_restraints 0
_refine_ls_R_factor_all 0.1036
_refine_ls_R_factor_gt 0.0527
_refine_ls_shift/su_max 0.000
_refine_ls_structure_factor_coef Fsqd
_refine_ls_weighting_details 'w = 1/[\s^2^(Fo^2^)+(0.0246P)^2^+5.0412P] where P=(Fo^2^+2Fc^2^)/3'
_refine_ls_weighting_scheme calc
_refine_ls_wR_factor_gt 0.0845
_refine_ls_wR_factor_ref 0.1095
_reflns_Friedel_coverage 0.000
_reflns_number_gt 7390
_reflns_number_total 11091
_reflns_threshold_expression F^2^>2.0\s(F^2^)
_cod_data_source_file c9dt01811e2.cif
_cod_data_source_block 2d
_cod_original_sg_symbol_H-M P-1
_cod_database_code 7701699

loop_
_space_group_symop_id
_space_group_symop_operation_xyz
1 +X,+Y,+Z
2 -X,-Y,-Z

loop_
_atom_site_label
_atom_site_type_symbol
_atom_site_fract_x
_atom_site_fract_y
_atom_site_fract_z
_atom_site_U_iso_or_equiv
_atom_site_adp_type
_atom_site_occupancy
_atom_site_site_symmetry_order
_atom_site_calc_flag
_atom_site_refinement_flags_posn
_atom_site_refinement_flags_adp
Ru1 Ru 0.69749(4) 0.19516(4) 0.75459(2) 0.01343(12) Uani 1 1 d . .
Ru31 Ru 0.80018(4) 0.66231(4) 0.74141(2) 0.01446(12) Uani 1 1 d . .
Cl1 Cl 0.73960(12) 0.02737(11) 0.83570(7) 0.0199(3) Uani 1 1 d . .
Cl2 Cl 0.75138(12) 0.09494(12) 0.65210(7) 0.0209(3) Uani 1 1 d . .
Cl14 Cl 1.33291(12) 0.39424(12) 0.59821(8) 0.0257(4) Uani 1 1 d . .
Cl20 Cl 1.23714(14) -0.31470(12) 0.61490(8) 0.0298(4) Uani 1 1 d . .
Cl26 Cl 0.79161(13) 0.18440(14) 1.12251(7) 0.0307(4) Uani 1 1 d . .
Cl31 Cl 0.76025(12) 0.58528(11) 0.65324(7) 0.0197(3) Uani 1 1 d . .
Cl32 Cl 0.74640(12) 0.52670(12) 0.83804(7) 0.0224(3) Uani 1 1 d . .
Cl44 Cl 0.16493(12) 1.18609(12) 0.91012(8) 0.0244(4) Uani 1 1 d . .
Cl50 Cl 0.25872(13) 0.42579(13) 0.87330(8) 0.0290(4) Uani 1 1 d . .
Cl56 Cl 0.69683(13) 0.97879(15) 0.38138(7) 0.0335(4) Uani 1 1 d . .
P1 P 0.88111(12) 0.18533(12) 0.73594(7) 0.0138(3) Uani 1 1 d . .
P31 P 0.61490(13) 0.76292(12) 0.76163(7) 0.0152(3) Uani 1 1 d . .
O1 O 0.8971(3) 0.3016(3) 0.71019(18) 0.0127(8) Uani 1 1 d . .
O2 O 0.9767(3) 0.1262(3) 0.67106(18) 0.0158(9) Uani 1 1 d . .
O3 O 0.9470(3) 0.1339(3) 0.80320(18) 0.0145(9) Uani 1 1 d . .
O31 O 0.5982(3) 0.8711(3) 0.79116(18) 0.0143(9) Uani 1 1 d . .
O32 O 0.5217(3) 0.7220(3) 0.82653(17) 0.0148(9) Uani 1 1 d . .
O33 O 0.5477(3) 0.7999(3) 0.69522(18) 0.0156(9) Uani 1 1 d . .
C1 C 0.5990(5) 0.3389(4) 0.6908(3) 0.0147(12) Uani 1 1 d . .
C2 C 0.6446(5) 0.3707(4) 0.7387(3) 0.0147(12) Uani 1 1 d . .
H2 H 0.689765 0.417356 0.718390 0.018 Uiso 1 1 calc R U
C3 C 0.6238(4) 0.3337(4) 0.8171(3) 0.0139(12) Uani 1 1 d . .
H3 H 0.654242 0.357272 0.848418 0.017 Uiso 1 1 calc R U
C4 C 0.5593(4) 0.2632(4) 0.8492(3) 0.0162(13) Uani 1 1 d . .
C5 C 0.5089(5) 0.2345(5) 0.8008(3) 0.0195(14) Uani 1 1 d . .
H5 H 0.461831 0.189674 0.821201 0.023 Uiso 1 1 calc R U
C6 C 0.5286(5) 0.2719(4) 0.7245(3) 0.0157(13) Uani 1 1 d . .
H6 H 0.494037 0.252100 0.693766 0.019 Uiso 1 1 calc R U
C7 C 0.6193(5) 0.3805(4) 0.6073(3) 0.0159(13) Uani 1 1 d . .
H7 H 0.594399 0.337651 0.582194 0.019 Uiso 1 1 calc R U
C8 C 0.5446(5) 0.4969(5) 0.5959(3) 0.0209(14) Uani 1 1 d . .
H8A H 0.547451 0.521139 0.542332 0.025 Uiso 1 1 calc R U
H8B H 0.572413 0.541847 0.615550 0.025 Uiso 1 1 calc R U
H8C H 0.465939 0.502422 0.622621 0.025 Uiso 1 1 calc R U
C9 C 0.7445(5) 0.3697(5) 0.5710(3) 0.0200(14) Uani 1 1 d . .
H9A H 0.789805 0.293904 0.576081 0.024 Uiso 1 1 calc R U
H9B H 0.771752 0.408974 0.596017 0.024 Uiso 1 1 calc R U
H9C H 0.752148 0.399280 0.517788 0.024 Uiso 1 1 calc R U
C10 C 0.5425(5) 0.2200(5) 0.9309(3) 0.0218(14) Uani 1 1 d . .
H10A H 0.469484 0.263191 0.957936 0.026 Uiso 1 1 calc R U
H10B H 0.604240 0.222981 0.950388 0.026 Uiso 1 1 calc R U
H10C H 0.542940 0.145591 0.938011 0.026 Uiso 1 1 calc R U
C11 C 1.0035(5) 0.3198(4) 0.6845(3) 0.0144(12) Uani 1 1 d . .
C12 C 1.0403(5) 0.3467(5) 0.6086(3) 0.0192(13) Uani 1 1 d . .
H12 H 0.995710 0.349966 0.575083 0.023 Uiso 1 1 calc R U
C13 C 1.1430(5) 0.3689(5) 0.5813(3) 0.0233(14) Uani 1 1 d . .
H13 H 1.169454 0.387114 0.529007 0.028 Uiso 1 1 calc R U
C14 C 1.2054(5) 0.3643(4) 0.6306(3) 0.0153(13) Uani 1 1 d . .
C15 C 1.1691(5) 0.3377(4) 0.7072(3) 0.0180(13) Uani 1 1 d . .
H15 H 1.213447 0.334753 0.740772 0.022 Uiso 1 1 calc R U
C16 C 1.0661(5) 0.3155(4) 0.7338(3) 0.0165(13) Uani 1 1 d . .
H16 H 1.039321 0.297288 0.786050 0.020 Uiso 1 1 calc R U
C17 C 1.0272(4) 0.0178(4) 0.6631(3) 0.0150(13) Uani 1 1 d . .
C18 C 1.0556(5) -0.0047(5) 0.5901(3) 0.0173(13) Uani 1 1 d . .
H18 H 1.031866 0.049836 0.550805 0.021 Uiso 1 1 calc R U
C19 C 1.1191(5) -0.1078(5) 0.5754(3) 0.0198(14) Uani 1 1 d . .
H19 H 1.139802 -0.124586 0.525810 0.024 Uiso 1 1 calc R U
C20 C 1.1519(5) -0.1863(4) 0.6341(3) 0.0185(13) Uani 1 1 d . .
C21 C 1.1200(5) -0.1638(5) 0.7065(3) 0.0229(14) Uani 1 1 d . .
H21 H 1.140780 -0.218810 0.746298 0.027 Uiso 1 1 calc R U
C22 C 1.0576(5) -0.0607(5) 0.7211(3) 0.0198(14) Uani 1 1 d . .
H22 H 1.035932 -0.044422 0.770808 0.024 Uiso 1 1 calc R U
C23 C 0.8995(4) 0.1508(5) 0.8783(3) 0.0159(13) Uani 1 1 d . .
C24 C 0.9009(5) 0.0613(5) 0.9318(3) 0.0182(13) Uani 1 1 d . .
H24 H 0.925434 -0.007758 0.917152 0.022 Uiso 1 1 calc R U
C25 C 0.8662(5) 0.0734(5) 1.0071(3) 0.0192(14) Uani 1 1 d . .
H25 H 0.867509 0.012693 1.044601 0.023 Uiso 1 1 calc R U
C26 C 0.8299(5) 0.1744(5) 1.0267(3) 0.0201(14) Uani 1 1 d . .
C27 C 0.8265(5) 0.2637(5) 0.9744(3) 0.0195(14) Uani 1 1 d . .
H27 H 0.800662 0.332565 0.989518 0.023 Uiso 1 1 calc R U
C28 C 0.8616(4) 0.2524(5) 0.8979(3) 0.0156(13) Uani 1 1 d . .
H28 H 0.859252 0.313413 0.860548 0.019 Uiso 1 1 calc R U
C31 C 0.9014(5) 0.6836(4) 0.8101(3) 0.0154(13) Uani 1 1 d . .
C32 C 0.8532(5) 0.7823(5) 0.7700(3) 0.0170(13) Uani 1 1 d . .
H32 H 0.807726 0.840779 0.796600 0.020 Uiso 1 1 calc R U
C33 C 0.8698(5) 0.7980(5) 0.6909(3) 0.0200(14) Uani 1 1 d . .
H33 H 0.838453 0.866778 0.665011 0.024 Uiso 1 1 calc R U
C34 C 0.9328(5) 0.7113(5) 0.6512(3) 0.0193(14) Uani 1 1 d . .
C35 C 0.9880(4) 0.6117(5) 0.6905(3) 0.0175(13) Uani 1 1 d . .
H35 H 1.035439 0.554058 0.663504 0.021 Uiso 1 1 calc R U
C36 C 0.9730(5) 0.5980(5) 0.7677(3) 0.0198(14) Uani 1 1 d . .
H36 H 1.010586 0.531038 0.792957 0.024 Uiso 1 1 calc R U
C37 C 0.8840(5) 0.6649(5) 0.8947(3) 0.0249(15) Uani 1 1 d . .
H37 H 0.889191 0.587914 0.912243 0.030 Uiso 1 1 calc R U
C38 C 0.9803(5) 0.6851(6) 0.9158(3) 0.0383(19) Uani 1 1 d . .
H38A H 0.975116 0.664177 0.969910 0.046 Uiso 1 1 calc R U
H38B H 0.973933 0.761324 0.902562 0.046 Uiso 1 1 calc R U
H38C H 1.053727 0.642727 0.888641 0.046 Uiso 1 1 calc R U
C39 C 0.7666(5) 0.7333(5) 0.9339(3) 0.0292(16) Uani 1 1 d . .
H39A H 0.760406 0.809366 0.919137 0.035 Uiso 1 1 calc R U
H39B H 0.757833 0.715114 0.988331 0.035 Uiso 1 1 calc R U
H39C H 0.706756 0.718907 0.919028 0.035 Uiso 1 1 calc R U
C40 C 0.9465(5) 0.7233(5) 0.5679(3) 0.0266(15) Uani 1 1 d . .
H40A H 1.020756 0.732958 0.542457 0.032 Uiso 1 1 calc R U
H40B H 0.886099 0.785936 0.552083 0.032 Uiso 1 1 calc R U
H40C H 0.941755 0.659015 0.554743 0.032 Uiso 1 1 calc R U
C41 C 0.4926(5) 0.9445(4) 0.8180(3) 0.0151(13) Uani 1 1 d . .
C42 C 0.4662(5) 0.9568(5) 0.8931(3) 0.0191(13) Uani 1 1 d . .
H42 H 0.516996 0.914995 0.924562 0.023 Uiso 1 1 calc R U
C43 C 0.3649(5) 1.0307(5) 0.9215(3) 0.0201(14) Uani 1 1 d . .
H43 H 0.345237 1.039692 0.972839 0.024 Uiso 1 1 calc R U
C44 C 0.2929(5) 1.0910(4) 0.8751(3) 0.0163(13) Uani 1 1 d . .
C45 C 0.3184(5) 1.0787(5) 0.8007(3) 0.0215(14) Uani 1 1 d . .
H45 H 0.267196 1.120214 0.769374 0.026 Uiso 1 1 calc R U
C46 C 0.4207(5) 1.0042(5) 0.7720(3) 0.0195(14) Uani 1 1 d . .
H46 H 0.440208 0.995093 0.720738 0.023 Uiso 1 1 calc R U
C47 C 0.4703(5) 0.6438(4) 0.8322(3) 0.0171(13) Uani 1 1 d . .
C48 C 0.4326(5) 0.6331(5) 0.7738(3) 0.0193(14) Uani 1 1 d . .
H48 H 0.449681 0.672397 0.725493 0.023 Uiso 1 1 calc R U
C49 C 0.3687(5) 0.5635(5) 0.7866(3) 0.0211(14) Uani 1 1 d . .
H49 H 0.343855 0.553177 0.746553 0.025 Uiso 1 1 calc R U
C50 C 0.3419(5) 0.5097(5) 0.8577(3) 0.0215(14) Uani 1 1 d . .
C51 C 0.3814(5) 0.5202(5) 0.9155(3) 0.0197(14) Uani 1 1 d . .
H51 H 0.364548 0.481063 0.963868 0.024 Uiso 1 1 calc R U
C52 C 0.4456(5) 0.5879(5) 0.9027(3) 0.0212(14) Uani 1 1 d . .
H52 H 0.472840 0.596125 0.942327 0.025 Uiso 1 1 calc R U
C53 C 0.5892(5) 0.8407(4) 0.6207(3) 0.0148(13) Uani 1 1 d . .
C54 C 0.5742(5) 0.8006(5) 0.5647(3) 0.0223(14) Uani 1 1 d . .
H54 H 0.541306 0.744335 0.576333 0.027 Uiso 1 1 calc R U
C55 C 0.6080(5) 0.8436(5) 0.4911(3) 0.0218(14) Uani 1 1 d . .
H55 H 0.599553 0.815865 0.451619 0.026 Uiso 1 1 calc R U
C56 C 0.6539(5) 0.9263(5) 0.4748(3) 0.0214(14) Uani 1 1 d . .
C57 C 0.6675(4) 0.9678(5) 0.5308(3) 0.0179(13) Uani 1 1 d . .
H57 H 0.699480 1.024777 0.519038 0.021 Uiso 1 1 calc R U
C58 C 0.6336(5) 0.9248(5) 0.6052(3) 0.0176(13) Uani 1 1 d . .
H58 H 0.640924 0.953009 0.644853 0.021 Uiso 1 1 calc R U

loop_
_atom_site_aniso_label
_atom_site_aniso_U_11
_atom_site_aniso_U_22
_atom_site_aniso_U_33
_atom_site_aniso_U_23
_atom_site_aniso_U_13
_atom_site_aniso_U_12
Ru1 0.0128(3) 0.0100(3) 0.0175(2) -0.00336(19) -0.00238(19) -0.0033(2)
Ru31 0.0153(3) 0.0100(3) 0.0179(2) -0.00451(19) -0.00318(19) -0.0027(2)
Cl1 0.0206(8) 0.0122(8) 0.0265(7) -0.0013(6) -0.0064(6) -0.0047(6)
Cl2 0.0228(8) 0.0180(8) 0.0246(7) -0.0100(6) -0.0050(6) -0.0055(7)
Cl14 0.0158(8) 0.0270(10) 0.0340(8) -0.0009(7) -0.0030(6) -0.0103(7)
Cl20 0.0349(10) 0.0177(9) 0.0314(8) -0.0132(7) -0.0109(7) 0.0069(7)
Cl26 0.0268(9) 0.0427(11) 0.0157(7) -0.0083(7) -0.0012(6) -0.0026(8)
Cl31 0.0243(8) 0.0150(8) 0.0231(7) -0.0067(6) -0.0061(6) -0.0067(7)
Cl32 0.0241(9) 0.0145(8) 0.0282(8) 0.0006(6) -0.0074(6) -0.0063(7)
Cl44 0.0180(8) 0.0215(9) 0.0297(8) -0.0104(7) -0.0004(6) -0.0010(7)
Cl50 0.0264(9) 0.0229(9) 0.0383(9) -0.0020(7) -0.0014(7) -0.0144(7)
Cl56 0.0267(9) 0.0569(12) 0.0169(7) 0.0016(7) -0.0045(6) -0.0175(9)
P1 0.0135(8) 0.0103(8) 0.0164(7) -0.0028(6) -0.0030(6) -0.0018(7)
P31 0.0151(8) 0.0134(9) 0.0169(7) -0.0036(6) -0.0029(6) -0.0038(7)
O1 0.010(2) 0.006(2) 0.022(2) -0.0026(16) -0.0016(16) -0.0036(17)
O2 0.016(2) 0.013(2) 0.0145(19) -0.0049(16) 0.0037(16) -0.0038(18)
O3 0.013(2) 0.015(2) 0.0133(19) -0.0054(16) 0.0011(16) -0.0028(17)
O31 0.015(2) 0.009(2) 0.0205(19) -0.0075(16) -0.0056(16) -0.0001(17)
O32 0.021(2) 0.006(2) 0.0133(18) 0.0043(15) -0.0009(16) -0.0047(18)
O33 0.013(2) 0.017(2) 0.0174(19) -0.0040(16) -0.0029(16) -0.0056(18)
C1 0.014(3) 0.006(3) 0.021(3) 0.002(2) -0.010(2) 0.004(2)
C2 0.015(3) 0.005(3) 0.020(3) 0.000(2) -0.004(2) 0.001(2)
C3 0.010(3) 0.007(3) 0.019(3) -0.003(2) -0.003(2) 0.005(2)
C4 0.007(3) 0.014(3) 0.021(3) -0.005(2) -0.002(2) 0.004(3)
C5 0.008(3) 0.016(3) 0.034(3) -0.007(3) -0.003(3) -0.004(3)
C6 0.016(3) 0.009(3) 0.021(3) -0.001(2) -0.006(2) -0.003(3)
C7 0.021(3) 0.013(3) 0.018(3) 0.003(2) -0.004(2) -0.013(3)
C8 0.020(3) 0.020(4) 0.021(3) -0.001(3) -0.005(3) -0.005(3)
C9 0.020(3) 0.023(4) 0.019(3) -0.008(3) -0.002(2) -0.008(3)
C10 0.021(4) 0.023(4) 0.019(3) 0.000(3) 0.002(3) -0.010(3)
C11 0.011(3) 0.013(3) 0.021(3) -0.006(2) -0.002(2) -0.006(3)
C12 0.018(3) 0.019(4) 0.024(3) -0.003(3) -0.009(3) -0.007(3)
C13 0.020(4) 0.023(4) 0.026(3) -0.010(3) 0.001(3) -0.007(3)
C14 0.013(3) 0.005(3) 0.028(3) -0.003(2) -0.002(2) -0.004(2)
C15 0.016(3) 0.013(3) 0.027(3) -0.004(3) -0.009(3) -0.003(3)
C16 0.020(3) 0.010(3) 0.015(3) -0.001(2) -0.001(2) -0.003(3)
C17 0.006(3) 0.016(3) 0.021(3) -0.007(2) -0.006(2) 0.003(3)
C18 0.015(3) 0.019(4) 0.016(3) -0.005(2) -0.005(2) -0.001(3)
C19 0.018(3) 0.029(4) 0.016(3) -0.016(3) -0.003(2) -0.005(3)
C20 0.017(3) 0.011(3) 0.028(3) -0.010(3) -0.007(3) 0.000(3)
C21 0.030(4) 0.017(4) 0.023(3) -0.004(3) -0.007(3) -0.007(3)
C22 0.022(4) 0.014(3) 0.022(3) -0.007(3) -0.005(3) -0.001(3)
C23 0.006(3) 0.015(3) 0.025(3) -0.006(3) -0.006(2) 0.001(3)
C24 0.017(3) 0.010(3) 0.030(3) -0.004(3) -0.009(3) -0.004(3)
C25 0.014(3) 0.022(4) 0.018(3) 0.004(3) -0.004(2) -0.005(3)
C26 0.010(3) 0.026(4) 0.017(3) -0.010(3) 0.003(2) 0.002(3)
C27 0.015(3) 0.019(4) 0.021(3) -0.008(3) -0.002(2) 0.001(3)
C28 0.011(3) 0.016(3) 0.017(3) 0.000(2) -0.003(2) -0.001(3)
C31 0.016(3) 0.014(3) 0.021(3) -0.002(2) -0.008(2) -0.007(3)
C32 0.012(3) 0.017(3) 0.024(3) -0.012(3) -0.002(2) -0.003(3)
C33 0.016(3) 0.016(3) 0.032(3) -0.005(3) -0.004(3) -0.009(3)
C34 0.015(3) 0.024(4) 0.019(3) -0.010(3) 0.003(2) -0.007(3)
C35 0.008(3) 0.016(3) 0.026(3) -0.012(3) -0.001(2) 0.003(3)
C36 0.014(3) 0.014(3) 0.029(3) -0.007(3) -0.004(3) 0.000(3)
C37 0.026(4) 0.025(4) 0.026(3) -0.008(3) -0.011(3) -0.005(3)
C38 0.029(4) 0.058(5) 0.030(4) -0.018(3) -0.009(3) -0.007(4)
C39 0.027(4) 0.038(4) 0.021(3) -0.005(3) -0.002(3) -0.010(3)
C40 0.022(4) 0.030(4) 0.031(3) -0.009(3) -0.006(3) -0.008(3)
C41 0.011(3) 0.006(3) 0.027(3) -0.006(2) -0.002(2) -0.001(2)
C42 0.018(3) 0.017(3) 0.024(3) -0.004(3) -0.006(3) -0.006(3)
C43 0.015(3) 0.026(4) 0.019(3) -0.008(3) 0.000(3) -0.008(3)
C44 0.008(3) 0.014(3) 0.022(3) -0.005(2) 0.002(2) 0.000(3)
C45 0.028(4) 0.016(4) 0.018(3) -0.001(3) -0.009(3) -0.002(3)
C46 0.022(4) 0.017(4) 0.018(3) -0.007(3) -0.005(3) -0.001(3)
C47 0.013(3) 0.012(3) 0.021(3) 0.002(2) 0.007(2) -0.009(3)
C48 0.024(4) 0.020(4) 0.015(3) -0.005(2) 0.006(3) -0.014(3)
C49 0.021(4) 0.020(4) 0.020(3) -0.010(3) -0.002(3) -0.003(3)
C50 0.010(3) 0.019(4) 0.035(4) -0.006(3) 0.003(3) -0.009(3)
C51 0.014(3) 0.019(4) 0.022(3) 0.002(3) -0.001(2) -0.006(3)
C52 0.019(3) 0.024(4) 0.020(3) -0.010(3) -0.002(3) -0.004(3)
C53 0.017(3) 0.014(3) 0.012(3) 0.000(2) -0.003(2) -0.004(3)
C54 0.025(4) 0.019(4) 0.025(3) -0.006(3) -0.012(3) -0.003(3)
C55 0.023(4) 0.022(4) 0.022(3) -0.008(3) -0.008(3) -0.004(3)
C56 0.018(3) 0.025(4) 0.014(3) 0.004(3) -0.004(2) -0.002(3)
C57 0.010(3) 0.026(4) 0.018(3) 0.004(3) 0.000(2) -0.013(3)
C58 0.018(3) 0.020(4) 0.016(3) -0.009(2) -0.007(2) 0.000(3)

loop_
_atom_type_symbol
_atom_type_description
_atom_type_scat_dispersion_real
_atom_type_scat_dispersion_imag
_atom_type_scat_source
C C 0.0033 0.0016
;
International Tables for Crystallography
(Vol. C, Tables 4.2.6.8 and 6.1.1.4)
;
H H 0.0000 0.0000
;
International Tables for Crystallography
(Vol. C, Table 6.1.1.4)
;
O O 0.0106 0.0060
;
International Tables for Crystallography
(Vol. C, Tables 4.2.6.8 and 6.1.1.4)
;
P P 0.1023 0.0942
;
International Tables for Crystallography
(Vol. C, Tables 4.2.6.8 and 6.1.1.4)
;
Cl Cl 0.1484 0.1585
;
International Tables for Crystallography
(Vol. C, Tables 4.2.6.8 and 6.1.1.4)
;
Ru Ru -1.2594 0.8363
;
International Tables for Crystallography
(Vol. C, Tables 4.2.6.8 and 6.1.1.4)
;

loop_
_geom_angle_atom_site_label_1
_geom_angle_atom_site_label_2
_geom_angle_atom_site_label_3
_geom_angle
C2 Ru1 C1 37.39(19)
C2 Ru1 C3 37.74(18)
C1 Ru1 C3 67.82(19)
C2 Ru1 C6 66.4(2)
C1 Ru1 C6 37.49(19)
C3 Ru1 C6 78.04(19)
C2 Ru1 C4 67.8(2)
C1 Ru1 C4 80.89(19)
C3 Ru1 C4 36.89(19)
C6 Ru1 C4 66.79(19)
C2 Ru1 C5 78.7(2)
C1 Ru1 C5 67.2(2)
C3 Ru1 C5 66.1(2)
C6 Ru1 C5 36.18(19)
C4 Ru1 C5 37.44(19)
C2 Ru1 P1 91.47(15)
C1 Ru1 P1 113.20(15)
C3 Ru1 P1 97.01(15)
C6 Ru1 P1 150.12(14)
C4 Ru1 P1 124.90(15)
C5 Ru1 P1 162.12(14)
C2 Ru1 Cl1 149.70(13)
C1 Ru1 Cl1 159.28(15)
C3 Ru1 Cl1 112.38(14)
C6 Ru1 Cl1 121.84(15)
C4 Ru1 Cl1 88.14(15)
C5 Ru1 Cl1 93.52(16)
P1 Ru1 Cl1 87.49(5)
C2 Ru1 Cl2 122.36(13)
C1 Ru1 Cl2 91.49(13)
C3 Ru1 Cl2 159.13(14)
C6 Ru1 Cl2 87.19(14)
C4 Ru1 Cl2 146.19(15)
C5 Ru1 Cl2 109.43(14)
P1 Ru1 Cl2 88.44(5)
Cl1 Ru1 Cl2 87.90(5)
C32 Ru31 C31 37.2(2)
C32 Ru31 C34 67.44(19)
C31 Ru31 C34 80.7(2)
C32 Ru31 C33 37.53(19)
C31 Ru31 C33 67.7(2)
C34 Ru31 C33 36.91(19)
C32 Ru31 C36 66.4(2)
C31 Ru31 C36 37.84(19)
C34 Ru31 C36 66.5(2)
C33 Ru31 C36 78.1(2)
C32 Ru31 C35 78.3(2)
C31 Ru31 C35 67.15(19)
C34 Ru31 C35 37.2(2)
C33 Ru31 C35 66.0(2)
C36 Ru31 C35 35.96(18)
C32 Ru31 P31 92.91(15)
C31 Ru31 P31 115.72(14)
C34 Ru31 P31 122.75(16)
C33 Ru31 P31 96.04(15)
C36 Ru31 P31 153.24(13)
C35 Ru31 P31 159.96(15)
C32 Ru31 Cl31 151.79(15)
C31 Ru31 Cl31 157.14(15)
C34 Ru31 Cl31 88.95(14)
C33 Ru31 Cl31 114.39(14)
C36 Ru31 Cl31 119.30(14)
C35 Ru31 Cl31 92.36(14)
P31 Ru31 Cl31 87.03(5)
C32 Ru31 Cl32 119.72(15)
C31 Ru31 Cl32 89.97(15)
C34 Ru31 Cl32 148.78(16)
C33 Ru31 Cl32 156.87(14)
C36 Ru31 Cl32 87.90(16)
C35 Ru31 Cl32 111.84(15)
P31 Ru31 Cl32 88.17(6)
Cl31 Ru31 Cl32 88.48(5)
O2 P1 O1 98.30(19)
O2 P1 O3 98.31(19)
O1 P1 O3 104.0(2)
O2 P1 Ru1 121.76(15)
O1 P1 Ru1 111.04(15)
O3 P1 Ru1 120.07(14)
O31 P31 O32 98.36(19)
O31 P31 O33 105.2(2)
O32 P31 O33 98.5(2)
O31 P31 Ru31 110.56(15)
O32 P31 Ru31 120.65(15)
O33 P31 Ru31 120.47(14)
C11 O1 P1 124.1(3)
C17 O2 P1 131.8(3)
C23 O3 P1 124.6(3)
C41 O31 P31 125.0(3)
C47 O32 P31 132.4(3)
C53 O33 P31 125.9(3)
C2 C1 C6 117.3(5)
C2 C1 C7 120.6(5)
C6 C1 C7 122.0(5)
C2 C1 Ru1 70.8(3)
C6 C1 Ru1 72.0(3)
C7 C1 Ru1 130.8(4)
C1 C2 C3 120.8(5)
C1 C2 Ru1 71.8(3)
C3 C2 Ru1 71.8(3)
C1 C2 H2 119.6
C3 C2 H2 119.6
Ru1 C2 H2 129.2
C4 C3 C2 121.4(5)
C4 C3 Ru1 72.3(3)
C2 C3 Ru1 70.5(3)
C4 C3 H3 119.3
C2 C3 H3 119.3
Ru1 C3 H3 130.7
C3 C4 C5 117.7(5)
C3 C4 C10 121.3(5)
C5 C4 C10 121.0(5)
C3 C4 Ru1 70.8(3)
C5 C4 Ru1 71.9(3)
C10 C4 Ru1 128.6(4)
C6 C5 C4 120.5(5)
C6 C5 Ru1 71.2(3)
C4 C5 Ru1 70.6(3)
C6 C5 H5 119.8
C4 C5 H5 119.8
Ru1 C5 H5 131.2
C5 C6 C1 122.2(5)
C5 C6 Ru1 72.6(3)
C1 C6 Ru1 70.5(3)
C5 C6 H6 118.9
C1 C6 H6 118.9
Ru1 C6 H6 130.9
C1 C7 C8 108.6(4)
C1 C7 C9 113.1(5)
C8 C7 C9 111.1(5)
C1 C7 H7 107.9
C8 C7 H7 107.9
C9 C7 H7 107.9
C7 C8 H8A 109.5
C7 C8 H8B 109.5
H8A C8 H8B 109.5
C7 C8 H8C 109.5
H8A C8 H8C 109.5
H8B C8 H8C 109.5
C7 C9 H9A 109.5
C7 C9 H9B 109.5
H9A C9 H9B 109.5
C7 C9 H9C 109.5
H9A C9 H9C 109.5
H9B C9 H9C 109.5
C4 C10 H10A 109.5
C4 C10 H10B 109.5
H10A C10 H10B 109.5
C4 C10 H10C 109.5
H10A C10 H10C 109.5
H10B C10 H10C 109.5
C16 C11 C12 121.0(5)
C16 C11 O1 121.0(5)
C12 C11 O1 117.9(5)
C11 C12 C13 119.6(5)
C11 C12 H12 120.2
C13 C12 H12 120.2
C14 C13 C12 119.2(5)
C14 C13 H13 120.4
C12 C13 H13 120.4
C13 C14 C15 121.7(5)
C13 C14 Cl14 120.2(4)
C15 C14 Cl14 118.0(4)
C14 C15 C16 118.5(5)
C14 C15 H15 120.8
C16 C15 H15 120.8
C11 C16 C15 119.9(5)
C11 C16 H16 120.0
C15 C16 H16 120.0
C22 C17 C18 121.2(5)
C22 C17 O2 123.3(4)
C18 C17 O2 115.2(5)
C19 C18 C17 119.2(5)
C19 C18 H18 120.4
C17 C18 H18 120.4
C18 C19 C20 119.2(5)
C18 C19 H19 120.4
C20 C19 H19 120.4
C21 C20 C19 121.0(5)
C21 C20 Cl20 119.8(5)
C19 C20 Cl20 119.2(4)
C20 C21 C22 119.7(6)
C20 C21 H21 120.1
C22 C21 H21 120.1
C17 C22 C21 119.5(5)
C17 C22 H22 120.2
C21 C22 H22 120.2
C28 C23 C24 121.6(5)
C28 C23 O3 120.9(5)
C24 C23 O3 117.3(5)
C23 C24 C25 119.3(5)
C23 C24 H24 120.4
C25 C24 H24 120.4
C26 C25 C24 119.2(5)
C26 C25 H25 120.4
C24 C25 H25 120.4
C27 C26 C25 122.1(5)
C27 C26 Cl26 120.7(4)
C25 C26 Cl26 117.2(5)
C26 C27 C28 119.2(5)
C26 C27 H27 120.4
C28 C27 H27 120.4
C23 C28 C27 118.6(5)
C23 C28 H28 120.7
C27 C28 H28 120.7
C32 C31 C36 117.3(5)
C32 C31 C37 123.0(5)
C36 C31 C37 119.7(5)
C32 C31 Ru31 70.7(3)
C36 C31 Ru31 72.6(3)
C37 C31 Ru31 128.7(4)
C31 C32 C33 122.2(5)
C31 C32 Ru31 72.1(3)
C33 C32 Ru31 72.9(3)
C31 C32 H32 118.9
C33 C32 H32 118.9
Ru31 C32 H32 128.4
C34 C33 C32 119.6(5)
C34 C33 Ru31 71.0(3)
C32 C33 Ru31 69.6(3)
C34 C33 H33 120.2
C32 C33 H33 120.2
Ru31 C33 H33 132.0
C33 C34 C35 119.0(5)
C33 C34 C40 121.1(5)
C35 C34 C40 119.8(5)
C33 C34 Ru31 72.0(3)
C35 C34 Ru31 72.9(3)
C40 C34 Ru31 128.5(4)
C36 C35 C34 120.6(5)
C36 C35 Ru31 71.7(3)
C34 C35 Ru31 69.8(3)
C36 C35 H35 119.7
C34 C35 H35 119.7
Ru31 C35 H35 131.7
C35 C36 C31 121.1(5)
C35 C36 Ru31 72.4(3)
C31 C36 Ru31 69.5(3)
C35 C36 H36 119.5
C31 C36 H36 119.5
Ru31 C36 H36 131.5
C31 C37 C38 109.2(5)
C31 C37 C39 112.7(5)
C38 C37 C39 111.4(5)
C31 C37 H37 107.8
C38 C37 H37 107.8
C39 C37 H37 107.8
C37 C38 H38A 109.5
C37 C38 H38B 109.5
H38A C38 H38B 109.5
C37 C38 H38C 109.5
H38A C38 H38C 109.5
H38B C38 H38C 109.5
C37 C39 H39A 109.5
C37 C39 H39B 109.5
H39A C39 H39B 109.5
C37 C39 H39C 109.5
H39A C39 H39C 109.5
H39B C39 H39C 109.5
C34 C40 H40A 109.5
C34 C40 H40B 109.5
H40A C40 H40B 109.5
C34 C40 H40C 109.5
H40A C40 H40C 109.5
H40B C40 H40C 109.5
C46 C41 C42 121.2(5)
C46 C41 O31 121.8(5)
C42 C41 O31 117.0(5)
C43 C42 C41 119.1(5)
C43 C42 H42 120.5
C41 C42 H42 120.5
C44 C43 C42 119.7(5)
C44 C43 H43 120.2
C42 C43 H43 120.2
C43 C44 C45 121.5(5)
C43 C44 Cl44 120.2(4)
C45 C44 Cl44 118.4(4)
C44 C45 C46 118.8(5)
C44 C45 H45 120.6
C46 C45 H45 120.6
C41 C46 C45 119.8(5)
C41 C46 H46 120.1
C45 C46 H46 120.1
C48 C47 C52 121.3(5)
C48 C47 O32 122.0(5)
C52 C47 O32 116.1(5)
C47 C48 C49 118.8(5)
C47 C48 H48 120.6
C49 C48 H48 120.6
C50 C49 C48 119.7(5)
C50 C49 H49 120.2
C48 C49 H49 120.2
C51 C50 C49 120.9(5)
C51 C50 Cl50 120.0(4)
C49 C50 Cl50 119.1(5)
C50 C51 C52 119.4(5)
C50 C51 H51 120.3
C52 C51 H51 120.3
C51 C52 C47 119.9(5)
C51 C52 H52 120.1
C47 C52 H52 120.1
C54 C53 C58 121.6(5)
C54 C53 O33 117.4(5)
C58 C53 O33 120.7(4)
C53 C54 C55 118.7(6)
C53 C54 H54 120.6
C55 C54 H54 120.6
C56 C55 C54 120.3(5)
C56 C55 H55 119.8
C54 C55 H55 119.8
C57 C56 C55 121.1(5)
C57 C56 Cl56 119.3(5)
C55 C56 Cl56 119.5(4)
C56 C57 C58 118.8(5)
C56 C57 H57 120.6
C58 C57 H57 120.6
C53 C58 C57 119.4(5)
C53 C58 H58 120.3
C57 C58 H58 120.3

loop_
_geom_bond_atom_site_label_1
_geom_bond_atom_site_label_2
_geom_bond_distance
Ru1 C2 2.194(5)
Ru1 C1 2.208(5)
Ru1 C3 2.211(5)
Ru1 C6 2.229(6)
Ru1 C4 2.230(5)
Ru1 C5 2.247(5)
Ru1 P1 2.2515(16)
Ru1 Cl1 2.4022(15)
Ru1 Cl2 2.4041(13)
Ru31 C32 2.179(5)
Ru31 C31 2.199(5)
Ru31 C34 2.209(5)
Ru31 C33 2.222(6)
Ru31 C36 2.240(6)
Ru31 C35 2.250(5)
Ru31 P31 2.2632(16)
Ru31 Cl31 2.3929(14)
Ru31 Cl32 2.4070(15)
Cl14 C14 1.739(6)
Cl20 C20 1.746(5)
Cl26 C26 1.750(5)
Cl44 C44 1.753(5)
Cl50 C50 1.744(6)
Cl56 C56 1.747(5)
P1 O2 1.593(3)
P1 O1 1.601(4)
P1 O3 1.610(4)
P31 O31 1.600(4)
P31 O32 1.602(4)
P31 O33 1.606(4)
O1 C11 1.407(6)
O2 C17 1.398(6)
O3 C23 1.407(6)
O31 C41 1.406(6)
O32 C47 1.401(6)
O33 C53 1.409(6)
C1 C2 1.411(7)
C1 C6 1.426(7)
C1 C7 1.522(7)
C2 C3 1.425(7)
C2 H2 0.9500
C3 C4 1.405(7)
C3 H3 0.9500
C4 C5 1.437(7)
C4 C10 1.497(7)
C5 C6 1.390(7)
C5 H5 0.9500
C6 H6 0.9500
C7 C8 1.528(8)
C7 C9 1.532(7)
C7 H7 1.0000
C8 H8A 0.9800
C8 H8B 0.9800
C8 H8C 0.9800
C9 H9A 0.9800
C9 H9B 0.9800
C9 H9C 0.9800
C10 H10A 0.9800
C10 H10B 0.9800
C10 H10C 0.9800
C11 C16 1.370(7)
C11 C12 1.376(7)
C12 C13 1.389(8)
C12 H12 0.9500
C13 C14 1.366(8)
C13 H13 0.9500
C14 C15 1.386(7)
C15 C16 1.392(7)
C15 H15 0.9500
C16 H16 0.9500
C17 C22 1.373(8)
C17 C18 1.391(7)
C18 C19 1.386(8)
C18 H18 0.9500
C19 C20 1.390(8)
C19 H19 0.9500
C20 C21 1.377(7)
C21 C22 1.383(8)
C21 H21 0.9500
C22 H22 0.9500
C23 C28 1.381(7)
C23 C24 1.382(8)
C24 C25 1.387(7)
C24 H24 0.9500
C25 C26 1.374(8)
C25 H25 0.9500
C26 C27 1.367(8)
C27 C28 1.405(7)
C27 H27 0.9500
C28 H28 0.9500
C31 C32 1.396(8)
C31 C36 1.440(7)
C31 C37 1.514(7)
C32 C33 1.417(7)
C32 H32 0.9500
C33 C34 1.403(7)
C33 H33 0.9500
C34 C35 1.424(8)
C34 C40 1.502(7)
C35 C36 1.386(7)
C35 H35 0.9500
C36 H36 0.9500
C37 C38 1.529(8)
C37 C39 1.542(8)
C37 H37 1.0000
C38 H38A 0.9800
C38 H38B 0.9800
C38 H38C 0.9800
C39 H39A 0.9800
C39 H39B 0.9800
C39 H39C 0.9800
C40 H40A 0.9800
C40 H40B 0.9800
C40 H40C 0.9800
C41 C46 1.365(7)
C41 C42 1.389(7)
C42 C43 1.382(7)
C42 H42 0.9500
C43 C44 1.373(8)
C43 H43 0.9500
C44 C45 1.379(7)
C45 C46 1.395(8)
C45 H45 0.9500
C46 H46 0.9500
C47 C48 1.373(7)
C47 C52 1.378(7)
C48 C49 1.394(8)
C48 H48 0.9500
C49 C50 1.382(8)
C49 H49 0.9500
C50 C51 1.375(8)
C51 C52 1.377(8)
C51 H51 0.9500
C52 H52 0.9500
C53 C54 1.371(7)
C53 C58 1.381(8)
C54 C55 1.383(8)
C54 H54 0.9500
C55 C56 1.376(8)
C55 H55 0.9500
C56 C57 1.376(7)
C57 C58 1.395(7)
C57 H57 0.9500
C58 H58 0.9500

loop_
_geom_torsion_atom_site_label_1
_geom_torsion_atom_site_label_2
_geom_torsion_atom_site_label_3
_geom_torsion_atom_site_label_4
_geom_torsion
O2 P1 O1 C11 -42.1(4)
O3 P1 O1 C11 58.7(4)
Ru1 P1 O1 C11 -170.9(3)
O1 P1 O2 C17 166.7(4)
O3 P1 O2 C17 61.2(5)
Ru1 P1 O2 C17 -72.1(5)
O2 P1 O3 C23 -175.0(4)
O1 P1 O3 C23 84.2(4)
Ru1 P1 O3 C23 -40.6(4)
O32 P31 O31 C41 -44.2(4)
O33 P31 O31 C41 57.0(4)
Ru31 P31 O31 C41 -171.5(3)
O31 P31 O32 C47 165.2(5)
O33 P31 O32 C47 58.4(5)
Ru31 P31 O32 C47 -74.8(5)
O31 P31 O33 C53 81.4(4)
O32 P31 O33 C53 -177.5(4)
Ru31 P31 O33 C53 -44.2(4)
C6 C1 C2 C3 2.1(8)
C7 C1 C2 C3 178.7(5)
Ru1 C1 C2 C3 -54.7(4)
C6 C1 C2 Ru1 56.8(4)
C7 C1 C2 Ru1 -126.7(5)
C1 C2 C3 C4 1.2(8)
Ru1 C2 C3 C4 -53.5(4)
C1 C2 C3 Ru1 54.7(4)
C2 C3 C4 C5 -3.7(7)
Ru1 C3 C4 C5 -56.4(4)
C2 C3 C4 C10 176.8(5)
Ru1 C3 C4 C10 124.1(5)
C2 C3 C4 Ru1 52.7(4)
C3 C4 C5 C6 3.0(8)
C10 C4 C5 C6 -177.6(5)
Ru1 C4 C5 C6 -52.9(5)
C3 C4 C5 Ru1 55.9(4)
C10 C4 C5 Ru1 -124.7(5)
C4 C5 C6 C1 0.3(8)
Ru1 C5 C6 C1 -52.3(5)
C4 C5 C6 Ru1 52.6(5)
C2 C1 C6 C5 -2.9(8)
C7 C1 C6 C5 -179.4(5)
Ru1 C1 C6 C5 53.3(5)
C2 C1 C6 Ru1 -56.1(4)
C7 C1 C6 Ru1 127.4(5)
C2 C1 C7 C8 -74.7(6)
C6 C1 C7 C8 101.7(6)
Ru1 C1 C7 C8 -165.0(4)
C2 C1 C7 C9 49.2(7)
C6 C1 C7 C9 -134.5(5)
Ru1 C1 C7 C9 -41.1(7)
P1 O1 C11 C16 -79.5(6)
P1 O1 C11 C12 103.3(5)
C16 C11 C12 C13 0.5(9)
O1 C11 C12 C13 177.8(5)
C11 C12 C13 C14 -0.4(9)
C12 C13 C14 C15 0.2(9)
C12 C13 C14 Cl14 -178.8(4)
C13 C14 C15 C16 -0.1(8)
Cl14 C14 C15 C16 178.9(4)
C12 C11 C16 C15 -0.4(8)
O1 C11 C16 C15 -177.6(5)
C14 C15 C16 C11 0.2(8)
P1 O2 C17 C22 -40.8(8)
P1 O2 C17 C18 145.4(4)
C22 C17 C18 C19 -2.1(9)
O2 C17 C18 C19 171.8(5)
C17 C18 C19 C20 0.5(8)
C18 C19 C20 C21 1.7(9)
C18 C19 C20 Cl20 -177.2(4)
C19 C20 C21 C22 -2.3(9)
Cl20 C20 C21 C22 176.6(5)
C18 C17 C22 C21 1.6(9)
O2 C17 C22 C21 -171.8(5)
C20 C21 C22 C17 0.6(9)
P1 O3 C23 C28 -60.6(6)
P1 O3 C23 C24 124.5(5)
C28 C23 C24 C25 -1.7(8)
O3 C23 C24 C25 173.2(5)
C23 C24 C25 C26 0.8(8)
C24 C25 C26 C27 0.2(9)
C24 C25 C26 Cl26 -177.9(4)
C25 C26 C27 C28 -0.3(9)
Cl26 C26 C27 C28 177.8(4)
C24 C23 C28 C27 1.6(8)
O3 C23 C28 C27 -173.1(5)
C26 C27 C28 C23 -0.6(8)
C36 C31 C32 C33 2.2(8)
C37 C31 C32 C33 -179.6(5)
Ru31 C31 C32 C33 -55.4(5)
C36 C31 C32 Ru31 57.5(4)
C37 C31 C32 Ru31 -124.2(5)
C31 C32 C33 C34 2.6(8)
Ru31 C32 C33 C34 -52.5(5)
C31 C32 C33 Ru31 55.0(5)
C32 C33 C34 C35 -6.0(8)
Ru31 C33 C34 C35 -57.8(5)
C32 C33 C34 C40 176.4(5)
Ru31 C33 C34 C40 124.7(5)
C32 C33 C34 Ru31 51.8(5)
C33 C34 C35 C36 4.7(8)
C40 C34 C35 C36 -177.7(5)
Ru31 C34 C35 C36 -52.7(5)
C33 C34 C35 Ru31 57.3(5)
C40 C34 C35 Ru31 -125.1(5)
C34 C35 C36 C31 0.2(8)
Ru31 C35 C36 C31 -51.7(5)
C34 C35 C36 Ru31 51.9(5)
C32 C31 C36 C35 -3.5(8)
C37 C31 C36 C35 178.2(5)
Ru31 C31 C36 C35 53.0(5)
C32 C31 C36 Ru31 -56.5(4)
C37 C31 C36 Ru31 125.2(5)
C32 C31 C37 C38 -92.2(7)
C36 C31 C37 C38 86.0(7)
Ru31 C31 C37 C38 177.0(4)
C32 C31 C37 C39 32.2(8)
C36 C31 C37 C39 -149.6(5)
Ru31 C31 C37 C39 -58.7(7)
P31 O31 C41 C46 -67.6(6)
P31 O31 C41 C42 114.8(5)
C46 C41 C42 C43 0.2(8)
O31 C41 C42 C43 177.9(5)
C41 C42 C43 C44 -0.5(8)
C42 C43 C44 C45 0.9(9)
C42 C43 C44 Cl44 -179.3(4)
C43 C44 C45 C46 -1.0(9)
Cl44 C44 C45 C46 179.2(5)
C42 C41 C46 C45 -0.3(9)
O31 C41 C46 C45 -177.9(5)
C44 C45 C46 C41 0.7(9)
P31 O32 C47 C48 -43.2(8)
P31 O32 C47 C52 145.3(4)
C52 C47 C48 C49 -0.4(8)
O32 C47 C48 C49 -171.4(5)
C47 C48 C49 C50 2.0(8)
C48 C49 C50 C51 -2.9(9)
C48 C49 C50 Cl50 178.3(4)
C49 C50 C51 C52 2.1(9)
Cl50 C50 C51 C52 -179.1(4)
C50 C51 C52 C47 -0.5(8)
C48 C47 C52 C51 -0.4(9)
O32 C47 C52 C51 171.2(5)
P31 O33 C53 C54 134.2(5)
P31 O33 C53 C58 -51.5(7)
C58 C53 C54 C55 2.1(8)
O33 C53 C54 C55 176.3(5)
C53 C54 C55 C56 -1.1(9)
C54 C55 C56 C57 0.2(9)
C54 C55 C56 Cl56 179.6(4)
C55 C56 C57 C58 -0.2(9)
Cl56 C56 C57 C58 -179.6(4)
C54 C53 C58 C57 -2.1(8)
O33 C53 C58 C57 -176.1(5)
C56 C57 C58 C53 1.1(8)
